data_4089276
loop_
_publ_author_name
'Vivancos, \'Angela'
'Albrecht, Martin'

_publ_section_title
;
 Influence of the Linker Length and Coordination Mode of
 (Di)Triazolylidene Ligands on the Structure and Catalytic Transfer
 Hydrogenation Activity of Iridium(III) Centers
;
_journal_issue 8
_journal_name_full Organometallics
_journal_page_first 1580
_journal_paper_doi 10.1021/acs.organomet.7b00140
_journal_volume 36
_journal_year 2017
_chemical_formula_moiety 'C22 H36 Cl2 Ir N6, C F3 O3 S'
_chemical_formula_sum 'C23 H36 Cl2 F3 Ir N6 O3 S'
_chemical_formula_weight 796.74
_space_group_IT_number 2
_space_group_name_Hall '-P 1'
_space_group_name_H-M_alt 'P -1'
_symmetry_cell_setting triclinic
_symmetry_Int_Tables_number 2
_symmetry_space_group_name_Hall '-P 1'
_symmetry_space_group_name_H-M 'P -1'
_atom_sites_solution_hydrogens geom
_audit_creation_date 2017-02-13T17:37:42-00:00
_audit_creation_method 'WinGX routine CIF_UPDATE'
_cell_angle_alpha 102.903(2)
_cell_angle_beta 90.227(3)
_cell_angle_gamma 94.368(3)
_cell_formula_units_Z 2
_cell_length_a 10.2485(4)
_cell_length_b 11.6566(3)
_cell_length_c 12.6087(3)
_cell_measurement_reflns_used 27122
_cell_measurement_temperature 123(2)
_cell_measurement_theta_max 27.877
_cell_measurement_theta_min 1.777
_cell_volume 1463.63(8)
_computing_cell_refinement 'CrysAlisPro 1.171.38.41 (Rigaku OD, 2015)'
_computing_data_collection 'CrysAlisPro 1.171.38.41 (Rigaku OD, 2015)'
_computing_data_reduction 'CrysAlisPro 1.171.38.41 (Rigaku OD, 2015)'
_computing_structure_refinement 'SHELXL-2016/6 (Sheldrick, 2016)'
_diffrn_ambient_environment N~2~
_diffrn_ambient_temperature 123(2)
_diffrn_detector 'CCD plate'
_diffrn_detector_area_resol_mean 16.0965
_diffrn_detector_type Eos
_diffrn_measured_fraction_theta_full 1
_diffrn_measured_fraction_theta_max 0.932
_diffrn_measurement_device 'four-circle diffractometer'
_diffrn_measurement_device_type 'SuperNova, Single source at offset, Eos'
_diffrn_measurement_method '\w scans'
_diffrn_orient_matrix_type 'CrysAlisPro convention (1999,Acta A55,543-557)'
_diffrn_orient_matrix_UB_11 -0.0664784
_diffrn_orient_matrix_UB_12 0.0115548
_diffrn_orient_matrix_UB_13 -0.0047254
_diffrn_orient_matrix_UB_21 -0.0167654
_diffrn_orient_matrix_UB_22 -0.0610068
_diffrn_orient_matrix_UB_23 -0.0213086
_diffrn_orient_matrix_UB_31 -0.0109452
_diffrn_orient_matrix_UB_32 -0.0081347
_diffrn_orient_matrix_UB_33 0.0534399
_diffrn_radiation_monochromator mirror
_diffrn_radiation_probe x-ray
_diffrn_radiation_type MoK\a
_diffrn_radiation_wavelength 0.71073
_diffrn_reflns_av_R_equivalents 0.0435
_diffrn_reflns_av_unetI/netI 0.0583
_diffrn_reflns_Laue_measured_fraction_full 1
_diffrn_reflns_Laue_measured_fraction_max 0.932
_diffrn_reflns_limit_h_max 13
_diffrn_reflns_limit_h_min -13
_diffrn_reflns_limit_k_max 15
_diffrn_reflns_limit_k_min -15
_diffrn_reflns_limit_l_max 16
_diffrn_reflns_limit_l_min -16
_diffrn_reflns_number 57752
_diffrn_reflns_point_group_measured_fraction_full 1
_diffrn_reflns_point_group_measured_fraction_max 0.932
_diffrn_reflns_theta_full 25.242
_diffrn_reflns_theta_max 28.203
_diffrn_reflns_theta_min 1.657
_diffrn_source 'micro-focus sealed X-ray tube'
_diffrn_source_type 'SuperNova (Mo) X-ray Source'
_exptl_absorpt_coefficient_mu 4.871
_exptl_absorpt_correction_T_max 0.69549
_exptl_absorpt_correction_T_min 0.68737
_exptl_absorpt_correction_type multi-scan
_exptl_absorpt_process_details
;
        CrysAlisPro 1.171.38.41 (Rigaku Oxford Diffraction, 2015)
        Spherical absorption correction
 using equivalent radius and absorption coefficient.
        Empirical absorption correction using spherical harmonics,
 implemented in SCALE3 ABSPACK scaling algorithm.
;
_exptl_crystal_colour yellow
_exptl_crystal_density_diffrn 1.808
_exptl_crystal_description prism
_exptl_crystal_F_000 788
_exptl_crystal_size_max 0.146
_exptl_crystal_size_mid 0.066
_exptl_crystal_size_min 0.066
_refine_diff_density_max 0.879
_refine_diff_density_min -1.359
_refine_diff_density_rms 0.102
_refine_ls_extinction_method none
_refine_ls_goodness_of_fit_ref 1.057
_refine_ls_hydrogen_treatment constr
_refine_ls_matrix_type full
_refine_ls_number_parameters 361
_refine_ls_number_reflns 6728
_refine_ls_number_restraints 0
_refine_ls_restrained_S_all 1.057
_refine_ls_R_factor_all 0.0243
_refine_ls_R_factor_gt 0.0212
_refine_ls_shift/su_max 0.002
_refine_ls_shift/su_mean 0
_refine_ls_structure_factor_coef Fsqd
_refine_ls_weighting_details 'w=1/[\s^2^(Fo^2^)+(0.0229P)^2^+0.9863P] where P=(Fo^2^+2Fc^2^)/3'
_refine_ls_weighting_scheme calc
_refine_ls_wR_factor_gt 0.0462
_refine_ls_wR_factor_ref 0.0478
_reflns_Friedel_coverage 0
_reflns_number_gt 6307
_reflns_number_total 6728
_reflns_threshold_expression 'I > 2\s(I)'
_cod_data_source_file 4c.cif
_cod_data_source_block 16ma101_avu-245
_cod_database_code 4089276

loop_
_symmetry_equiv_pos_as_xyz
'x, y, z'
'-x, -y, -z'

loop_
_atom_site_label
_atom_site_type_symbol
_atom_site_fract_x
_atom_site_fract_y
_atom_site_fract_z
_atom_site_U_iso_or_equiv
_atom_site_adp_type
_atom_site_occupancy
_atom_site_site_symmetry_order
_atom_site_calc_flag
_atom_site_refinement_flags_posn
_atom_site_refinement_flags_adp
C1 C 0.7907(2) 0.7054(2) 0.1535(2) 0.0168(5) Uani 1 1 d . .
C2 C 0.7576(2) 0.6117(2) 0.2037(2) 0.0166(5) Uani 1 1 d . .
C3 C 0.8823(3) 0.4417(3) 0.2386(3) 0.0298(7) Uani 1 1 d . .
H3A H 0.83777 0.371916 0.190401 0.045 Uiso 1 1 calc R U
H3B H 0.845631 0.452177 0.311449 0.045 Uiso 1 1 calc R U
H3C H 0.976046 0.431206 0.242738 0.045 Uiso 1 1 calc R U
C4 C 1.0047(3) 0.7540(3) 0.0618(2) 0.0260(6) Uani 1 1 d . .
H4A H 0.964273 0.827089 0.056622 0.031 Uiso 1 1 calc R U
H4B H 1.016144 0.707667 -0.013055 0.031 Uiso 1 1 calc R U
C5 C 1.1367(3) 0.7863(3) 0.1178(3) 0.0427(9) Uani 1 1 d . .
H5A H 1.12539 0.827611 0.193528 0.064 Uiso 1 1 calc R U
H5B H 1.189507 0.837822 0.08015 0.064 Uiso 1 1 calc R U
H5C H 1.180993 0.714344 0.116292 0.064 Uiso 1 1 calc R U
C6 C 0.6351(2) 0.5771(2) 0.2571(2) 0.0180(5) Uani 1 1 d . .
H6A H 0.577171 0.642835 0.268316 0.022 Uiso 1 1 calc R U
H6B H 0.657719 0.563326 0.329347 0.022 Uiso 1 1 calc R U
C7 C 0.5610(2) 0.4649(2) 0.1885(2) 0.0213(6) Uani 1 1 d . .
H7A H 0.539371 0.47844 0.115883 0.026 Uiso 1 1 calc R U
H7B H 0.618626 0.399042 0.177936 0.026 Uiso 1 1 calc R U
C10 C 0.4374(2) 0.4306(2) 0.2408(2) 0.0205(6) Uani 1 1 d . .
C9 C 0.4149(3) 0.3859(3) 0.3316(2) 0.0280(6) Uani 1 1 d . .
H9 H 0.478747 0.368052 0.379023 0.034 Uiso 1 1 calc R U
C8 C 0.2807(3) 0.4783(2) 0.1041(2) 0.0252(6) Uani 1 1 d . .
H8A H 0.185639 0.481862 0.100157 0.038 Uiso 1 1 calc R U
H8B H 0.308734 0.421694 0.040159 0.038 Uiso 1 1 calc R U
H8C H 0.324133 0.556555 0.105781 0.038 Uiso 1 1 calc R U
C11 C 0.2070(4) 0.3254(3) 0.4217(3) 0.0436(9) Uani 1 1 d . .
H11A H 0.262689 0.330999 0.487297 0.052 Uiso 1 1 calc R U
H11B H 0.132404 0.374171 0.443399 0.052 Uiso 1 1 calc R U
C12 C 0.1568(3) 0.2011(3) 0.3797(3) 0.0383(8) Uani 1 1 d . .
H12A H 0.104196 0.194786 0.313295 0.057 Uiso 1 1 calc R U
H12B H 0.102323 0.174556 0.434728 0.057 Uiso 1 1 calc R U
H12C H 0.230479 0.151653 0.363383 0.057 Uiso 1 1 calc R U
C13 C 0.6585(3) 0.9377(2) 0.3085(2) 0.0192(5) Uani 1 1 d . .
C14 C 0.5784(2) 0.9917(2) 0.2410(2) 0.0187(5) Uani 1 1 d . .
C15 C 0.6603(2) 1.0416(2) 0.1713(2) 0.0176(5) Uani 1 1 d . .
C16 C 0.7949(2) 1.0217(2) 0.1948(2) 0.0178(5) Uani 1 1 d . .
C17 C 0.7934(2) 0.9627(2) 0.2829(2) 0.0184(5) Uani 1 1 d . .
C18 C 0.6116(3) 0.8891(3) 0.4033(2) 0.0274(6) Uani 1 1 d . .
H18A H 0.671346 0.832051 0.417163 0.041 Uiso 1 1 calc R U
H18B H 0.523553 0.849766 0.386862 0.041 Uiso 1 1 calc R U
H18C H 0.60921 0.953684 0.467949 0.041 Uiso 1 1 calc R U
C19 C 0.4330(3) 0.9915(3) 0.2474(2) 0.0265(6) Uani 1 1 d . .
H19A H 0.40975 1.043756 0.315798 0.04 Uiso 1 1 calc R U
H19B H 0.395172 0.91113 0.244679 0.04 Uiso 1 1 calc R U
H19C H 0.398705 1.019628 0.185934 0.04 Uiso 1 1 calc R U
C20 C 0.6215(3) 1.1078(2) 0.0886(2) 0.0237(6) Uani 1 1 d . .
H20A H 0.526053 1.108868 0.08633 0.036 Uiso 1 1 calc R U
H20B H 0.651651 1.068829 0.016795 0.036 Uiso 1 1 calc R U
H20C H 0.661558 1.188959 0.108435 0.036 Uiso 1 1 calc R U
C21 C 0.9118(3) 1.0695(2) 0.1426(2) 0.0224(6) Uani 1 1 d . .
H21A H 0.925097 1.155111 0.170744 0.034 Uiso 1 1 calc R U
H21B H 0.89717 1.052543 0.063556 0.034 Uiso 1 1 calc R U
H21C H 0.989513 1.032219 0.159273 0.034 Uiso 1 1 calc R U
C22 C 0.9093(3) 0.9374(3) 0.3448(2) 0.0263(6) Uani 1 1 d . .
H22A H 0.988398 0.943112 0.302242 0.039 Uiso 1 1 calc R U
H22B H 0.895676 0.857637 0.357879 0.039 Uiso 1 1 calc R U
H22C H 0.919458 0.994967 0.414567 0.039 Uiso 1 1 calc R U
C23 C 0.2074(3) 0.7230(3) 0.4198(3) 0.0353(7) Uani 1 1 d . .
N1 N 0.9162(2) 0.68447(19) 0.12039(19) 0.0199(5) Uani 1 1 d . .
N2 N 0.9617(2) 0.5889(2) 0.1435(2) 0.0242(5) Uani 1 1 d . .
N3 N 0.8637(2) 0.54655(19) 0.19531(19) 0.0208(5) Uani 1 1 d . .
N4 N 0.2840(2) 0.3725(2) 0.3397(2) 0.0276(5) Uani 1 1 d . .
N5 N 0.2216(2) 0.40552(19) 0.2618(2) 0.0236(5) Uani 1 1 d . .
N6 N 0.3158(2) 0.44075(18) 0.20227(18) 0.0188(5) Uani 1 1 d . .
O1 O 0.2885(2) 0.58378(18) 0.53498(18) 0.0371(5) Uani 1 1 d . .
O2 O 0.1699(2) 0.75066(19) 0.62451(19) 0.0399(6) Uani 1 1 d . .
O3 O 0.3928(2) 0.78219(19) 0.56313(18) 0.0379(5) Uani 1 1 d . .
F1 F 0.0926(2) 0.6596(2) 0.3947(2) 0.0635(7) Uani 1 1 d . .
F2 F 0.1887(2) 0.83516(18) 0.42008(17) 0.0531(6) Uani 1 1 d . .
F3 F 0.2888(2) 0.68513(18) 0.33950(15) 0.0456(5) Uani 1 1 d . .
S1 S 0.27168(7) 0.70883(6) 0.55096(6) 0.02687(15) Uani 1 1 d . .
Cl1 Cl 0.49956(6) 0.71839(5) 0.08407(5) 0.02052(13) Uani 1 1 d . .
Cl2 Cl 0.73939(6) 0.83006(5) -0.04937(5) 0.02038(13) Uani 1 1 d . .
Ir1 Ir 0.69274(2) 0.84956(2) 0.14376(2) 0.01438(4) Uani 1 1 d . .

loop_
_atom_site_aniso_label
_atom_site_aniso_U_11
_atom_site_aniso_U_22
_atom_site_aniso_U_33
_atom_site_aniso_U_23
_atom_site_aniso_U_13
_atom_site_aniso_U_12
C1 0.0143(11) 0.0189(12) 0.0161(13) 0.0031(10) -0.0013(10) -0.0022(9)
C2 0.0150(11) 0.0154(12) 0.0191(13) 0.0039(10) -0.0003(10) 0.0001(9)
C3 0.0204(13) 0.0264(14) 0.050(2) 0.0220(14) 0.0013(13) 0.0054(11)
C4 0.0207(13) 0.0296(15) 0.0315(16) 0.0158(13) 0.0071(12) -0.0011(11)
C5 0.0229(15) 0.052(2) 0.063(2) 0.0341(19) 0.0006(15) -0.0028(14)
C6 0.0152(12) 0.0193(12) 0.0198(14) 0.0058(10) -0.0001(10) -0.0012(9)
C7 0.0142(12) 0.0207(13) 0.0267(15) 0.0013(11) 0.0010(11) -0.0011(10)
C10 0.0167(12) 0.0162(12) 0.0269(15) 0.0029(11) -0.0016(11) -0.0037(9)
C9 0.0270(15) 0.0287(15) 0.0272(16) 0.0070(13) -0.0054(12) -0.0065(12)
C8 0.0206(13) 0.0248(14) 0.0322(16) 0.0121(12) -0.0039(12) -0.0017(11)
C11 0.061(2) 0.0376(19) 0.0287(18) 0.0077(15) 0.0147(16) -0.0190(16)
C12 0.048(2) 0.0316(17) 0.0351(19) 0.0113(14) 0.0028(15) -0.0111(14)
C13 0.0236(13) 0.0185(12) 0.0132(13) -0.0010(10) 0.0013(10) 0.0009(10)
C14 0.0220(13) 0.0140(11) 0.0176(13) -0.0022(10) 0.0020(10) 0.0025(9)
C15 0.0201(12) 0.0106(11) 0.0205(14) 0.0004(10) -0.0025(10) 0.0004(9)
C16 0.0206(12) 0.0128(11) 0.0186(13) 0.0010(10) -0.0018(10) -0.0006(9)
C17 0.0212(13) 0.0160(12) 0.0159(13) -0.0002(10) -0.0024(10) -0.0001(9)
C18 0.0347(16) 0.0276(15) 0.0203(15) 0.0068(12) 0.0062(12) 0.0009(12)
C19 0.0215(14) 0.0275(14) 0.0296(16) 0.0044(12) 0.0043(12) 0.0026(11)
C20 0.0269(14) 0.0186(13) 0.0263(15) 0.0072(11) -0.0029(12) 0.0001(10)
C21 0.0207(13) 0.0202(13) 0.0254(15) 0.0054(11) 0.0011(11) -0.0054(10)
C22 0.0264(14) 0.0286(15) 0.0234(15) 0.0054(12) -0.0070(12) 0.0002(11)
C23 0.0440(19) 0.0296(16) 0.0310(18) 0.0042(14) -0.0028(15) 0.0036(13)
N1 0.0157(10) 0.0184(11) 0.0279(13) 0.0101(10) 0.0032(9) 0.0010(8)
N2 0.0171(11) 0.0236(12) 0.0356(14) 0.0141(11) 0.0039(10) 0.0022(9)
N3 0.0143(10) 0.0199(11) 0.0306(13) 0.0113(10) 0.0009(9) -0.0001(8)
N4 0.0311(13) 0.0273(12) 0.0214(13) 0.0040(10) 0.0017(10) -0.0130(10)
N5 0.0202(11) 0.0205(11) 0.0271(13) 0.0013(10) 0.0059(10) -0.0063(9)
N6 0.0162(10) 0.0160(10) 0.0222(12) 0.0019(9) 0.0018(9) -0.0030(8)
O1 0.0550(14) 0.0201(10) 0.0370(13) 0.0070(9) 0.0067(11) 0.0062(9)
O2 0.0545(15) 0.0289(11) 0.0360(13) 0.0055(10) 0.0208(11) 0.0056(10)
O3 0.0410(13) 0.0356(12) 0.0357(13) 0.0084(10) -0.0038(10) -0.0077(10)
F1 0.0448(13) 0.0718(16) 0.0649(16) 0.0003(12) -0.0194(11) -0.0062(11)
F2 0.0793(16) 0.0402(11) 0.0446(13) 0.0136(10) -0.0055(11) 0.0234(11)
F3 0.0673(14) 0.0447(11) 0.0230(10) 0.0022(8) 0.0065(9) 0.0097(10)
S1 0.0370(4) 0.0201(3) 0.0231(4) 0.0045(3) 0.0022(3) 0.0009(3)
Cl1 0.0171(3) 0.0182(3) 0.0260(3) 0.0059(3) -0.0037(2) -0.0029(2)
Cl2 0.0247(3) 0.0196(3) 0.0170(3) 0.0047(2) 0.0019(2) 0.0012(2)
Ir1 0.01430(5) 0.01298(5) 0.01575(6) 0.00368(4) -0.00029(4) -0.00092(3)

loop_
_atom_type_symbol
_atom_type_description
_atom_type_scat_dispersion_real
_atom_type_scat_dispersion_imag
_atom_type_scat_source
C C 0.0033 0.0016 'International Tables Vol C Tables 4.2.6.8 and 6.1.1.4'
H H 0 0 'International Tables Vol C Tables 4.2.6.8 and 6.1.1.4'
Cl Cl 0.1484 0.1585 'International Tables Vol C Tables 4.2.6.8 and 6.1.1.4'
F F 0.0171 0.0103 'International Tables Vol C Tables 4.2.6.8 and 6.1.1.4'
Ir Ir -1.4442 7.9887 'International Tables Vol C Tables 4.2.6.8 and 6.1.1.4'
N N 0.0061 0.0033 'International Tables Vol C Tables 4.2.6.8 and 6.1.1.4'
O O 0.0106 0.006 'International Tables Vol C Tables 4.2.6.8 and 6.1.1.4'
S S 0.1246 0.1234 'International Tables Vol C Tables 4.2.6.8 and 6.1.1.4'

loop_
_geom_angle_atom_site_label_1
_geom_angle_atom_site_label_2
_geom_angle_atom_site_label_3
_geom_angle
N1 C1 C2 102.1(2)
N1 C1 Ir1 126.69(18)
C2 C1 Ir1 130.92(19)
N3 C2 C1 106.5(2)
N3 C2 C6 121.6(2)
C1 C2 C6 131.9(2)
N3 C3 H3A 109.5
N3 C3 H3B 109.5
H3A C3 H3B 109.5
N3 C3 H3C 109.5
H3A C3 H3C 109.5
H3B C3 H3C 109.5
N1 C4 C5 112.1(2)
N1 C4 H4A 109.2
C5 C4 H4A 109.2
N1 C4 H4B 109.2
C5 C4 H4B 109.2
H4A C4 H4B 107.9
C4 C5 H5A 109.5
C4 C5 H5B 109.5
H5A C5 H5B 109.5
C4 C5 H5C 109.5
H5A C5 H5C 109.5
H5B C5 H5C 109.5
C2 C6 C7 112.1(2)
C2 C6 H6A 109.2
C7 C6 H6A 109.2
C2 C6 H6B 109.2
C7 C6 H6B 109.2
H6A C6 H6B 107.9
C10 C7 C6 112.4(2)
C10 C7 H7A 109.1
C6 C7 H7A 109.1
C10 C7 H7B 109.1
C6 C7 H7B 109.1
H7A C7 H7B 107.9
N6 C10 C9 104.3(2)
N6 C10 C7 123.5(2)
C9 C10 C7 132.2(2)
N4 C9 C10 106.0(3)
N4 C9 H9 127
C10 C9 H9 127
N6 C8 H8A 109.5
N6 C8 H8B 109.5
H8A C8 H8B 109.5
N6 C8 H8C 109.5
H8A C8 H8C 109.5
H8B C8 H8C 109.5
C12 C11 N4 111.9(3)
C12 C11 H11A 109.2
N4 C11 H11A 109.2
C12 C11 H11B 109.2
N4 C11 H11B 109.2
H11A C11 H11B 107.9
C11 C12 H12A 109.5
C11 C12 H12B 109.5
H12A C12 H12B 109.5
C11 C12 H12C 109.5
H12A C12 H12C 109.5
H12B C12 H12C 109.5
C17 C13 C14 107.2(2)
C17 C13 C18 126.0(2)
C14 C13 C18 125.6(2)
C17 C13 Ir1 70.59(14)
C14 C13 Ir1 74.27(14)
C18 C13 Ir1 130.48(19)
C15 C14 C13 108.8(2)
C15 C14 C19 127.3(2)
C13 C14 C19 123.9(2)
C15 C14 Ir1 71.64(14)
C13 C14 Ir1 67.15(14)
C19 C14 Ir1 126.89(18)
C14 C15 C16 108.1(2)
C14 C15 C20 127.8(2)
C16 C15 C20 124.1(2)
C14 C15 Ir1 71.79(14)
C16 C15 Ir1 67.48(13)
C20 C15 Ir1 127.58(18)
C17 C16 C15 107.8(2)
C17 C16 C21 127.8(2)
C15 C16 C21 124.0(2)
C17 C16 Ir1 70.51(14)
C15 C16 Ir1 73.85(13)
C21 C16 Ir1 126.86(18)
C16 C17 C13 107.9(2)
C16 C17 C22 127.2(2)
C13 C17 C22 124.7(2)
C16 C17 Ir1 70.65(14)
C13 C17 Ir1 70.14(14)
C22 C17 Ir1 127.89(18)
C13 C18 H18A 109.5
C13 C18 H18B 109.5
H18A C18 H18B 109.5
C13 C18 H18C 109.5
H18A C18 H18C 109.5
H18B C18 H18C 109.5
C14 C19 H19A 109.5
C14 C19 H19B 109.5
H19A C19 H19B 109.5
C14 C19 H19C 109.5
H19A C19 H19C 109.5
H19B C19 H19C 109.5
C15 C20 H20A 109.5
C15 C20 H20B 109.5
H20A C20 H20B 109.5
C15 C20 H20C 109.5
H20A C20 H20C 109.5
H20B C20 H20C 109.5
C16 C21 H21A 109.5
C16 C21 H21B 109.5
H21A C21 H21B 109.5
C16 C21 H21C 109.5
H21A C21 H21C 109.5
H21B C21 H21C 109.5
C17 C22 H22A 109.5
C17 C22 H22B 109.5
H22A C22 H22B 109.5
C17 C22 H22C 109.5
H22A C22 H22C 109.5
H22B C22 H22C 109.5
F3 C23 F2 107.5(3)
F3 C23 F1 107.2(3)
F2 C23 F1 107.7(3)
F3 C23 S1 111.6(2)
F2 C23 S1 111.4(2)
F1 C23 S1 111.2(2)
N2 N1 C1 115.2(2)
N2 N1 C4 116.7(2)
C1 N1 C4 128.1(2)
N3 N2 N1 103.1(2)
N2 N3 C2 113.1(2)
N2 N3 C3 118.3(2)
C2 N3 C3 128.6(2)
N5 N4 C9 112.6(2)
N5 N4 C11 118.8(3)
C9 N4 C11 128.5(3)
N4 N5 N6 104.3(2)
N5 N6 C10 112.8(2)
N5 N6 C8 119.0(2)
C10 N6 C8 128.1(2)
O3 S1 O2 116.10(14)
O3 S1 O1 113.94(14)
O2 S1 O1 114.89(13)
O3 S1 C23 102.84(15)
O2 S1 C23 102.93(15)
O1 S1 C23 103.72(14)
C1 Ir1 C13 105.87(10)
C1 Ir1 C17 94.13(10)
C13 Ir1 C17 39.27(10)
C1 Ir1 C16 118.11(9)
C13 Ir1 C16 65.49(10)
C17 Ir1 C16 38.85(10)
C1 Ir1 C15 156.34(9)
C13 Ir1 C15 63.96(10)
C17 Ir1 C15 64.18(9)
C16 Ir1 C15 38.68(9)
C1 Ir1 C14 143.21(10)
C13 Ir1 C14 38.58(10)
C17 Ir1 C14 64.06(9)
C16 Ir1 C14 63.60(9)
C15 Ir1 C14 36.57(10)
C1 Ir1 Cl1 88.66(7)
C13 Ir1 Cl1 106.00(7)
C17 Ir1 Cl1 144.34(7)
C16 Ir1 Cl1 153.03(7)
C15 Ir1 Cl1 114.36(6)
C14 Ir1 Cl1 93.39(7)
C1 Ir1 Cl2 92.95(7)
C13 Ir1 Cl2 157.42(7)
C17 Ir1 Cl2 128.78(7)
C16 Ir1 Cl2 94.84(7)
C15 Ir1 Cl2 93.87(7)
C14 Ir1 Cl2 123.84(7)
Cl1 Ir1 Cl2 86.43(2)

loop_
_geom_bond_atom_site_label_1
_geom_bond_atom_site_label_2
_geom_bond_distance
C1 N1 1.376(3)
C1 C2 1.401(4)
C1 Ir1 2.048(3)
C2 N3 1.364(3)
C2 C6 1.498(3)
C3 N3 1.469(3)
C3 H3A 0.98
C3 H3B 0.98
C3 H3C 0.98
C4 N1 1.478(3)
C4 C5 1.505(4)
C4 H4A 0.99
C4 H4B 0.99
C5 H5A 0.98
C5 H5B 0.98
C5 H5C 0.98
C6 C7 1.541(3)
C6 H6A 0.99
C6 H6B 0.99
C7 C10 1.499(4)
C7 H7A 0.99
C7 H7B 0.99
C10 N6 1.358(3)
C10 C9 1.374(4)
C9 N4 1.345(4)
C9 H9 0.95
C8 N6 1.455(4)
C8 H8A 0.98
C8 H8B 0.98
C8 H8C 0.98
C11 C12 1.478(4)
C11 N4 1.479(4)
C11 H11A 0.99
C11 H11B 0.99
C12 H12A 0.98
C12 H12B 0.98
C12 H12C 0.98
C13 C17 1.444(4)
C13 C14 1.452(4)
C13 C18 1.499(4)
C13 Ir1 2.145(3)
C14 C15 1.405(4)
C14 C19 1.493(4)
C14 Ir1 2.241(2)
C15 C16 1.457(3)
C15 C20 1.498(4)
C15 Ir1 2.239(2)
C16 C17 1.431(4)
C16 C21 1.499(4)
C16 Ir1 2.153(2)
C17 C22 1.501(4)
C17 Ir1 2.151(2)
C18 H18A 0.98
C18 H18B 0.98
C18 H18C 0.98
C19 H19A 0.98
C19 H19B 0.98
C19 H19C 0.98
C20 H20A 0.98
C20 H20B 0.98
C20 H20C 0.98
C21 H21A 0.98
C21 H21B 0.98
C21 H21C 0.98
C22 H22A 0.98
C22 H22B 0.98
C22 H22C 0.98
C23 F3 1.334(4)
C23 F2 1.335(4)
C23 F1 1.339(4)
C23 S1 1.824(3)
N1 N2 1.329(3)
N2 N3 1.324(3)
N4 N5 1.313(3)
N5 N6 1.322(3)
O1 S1 1.450(2)
O2 S1 1.438(2)
O3 S1 1.440(2)
Cl1 Ir1 2.4160(6)
Cl2 Ir1 2.4471(6)

loop_
_geom_torsion_atom_site_label_1
_geom_torsion_atom_site_label_2
_geom_torsion_atom_site_label_3
_geom_torsion_atom_site_label_4
_geom_torsion
N1 C1 C2 N3 -0.1(3)
Ir1 C1 C2 N3 -173.74(18)
N1 C1 C2 C6 -179.0(3)
Ir1 C1 C2 C6 7.3(4)
N3 C2 C6 C7 -70.2(3)
C1 C2 C6 C7 108.6(3)
C2 C6 C7 C10 -179.3(2)
C6 C7 C10 N6 109.1(3)
C6 C7 C10 C9 -70.2(4)
N6 C10 C9 N4 0.3(3)
C7 C10 C9 N4 179.8(3)
C17 C13 C14 C15 3.6(3)
C18 C13 C14 C15 171.4(2)
Ir1 C13 C14 C15 -59.70(17)
C17 C13 C14 C19 -176.5(2)
C18 C13 C14 C19 -8.8(4)
Ir1 C13 C14 C19 120.1(2)
C17 C13 C14 Ir1 63.34(16)
C18 C13 C14 Ir1 -128.9(3)
C13 C14 C15 C16 -0.9(3)
C19 C14 C15 C16 179.3(2)
Ir1 C14 C15 C16 -57.90(16)
C13 C14 C15 C20 -179.2(2)
C19 C14 C15 C20 1.0(4)
Ir1 C14 C15 C20 123.9(3)
C13 C14 C15 Ir1 56.96(17)
C19 C14 C15 Ir1 -122.8(3)
C14 C15 C16 C17 -2.2(3)
C20 C15 C16 C17 176.1(2)
Ir1 C15 C16 C17 -62.75(16)
C14 C15 C16 C21 -175.5(2)
C20 C15 C16 C21 2.8(4)
Ir1 C15 C16 C21 123.9(2)
C14 C15 C16 Ir1 60.59(17)
C20 C15 C16 Ir1 -121.1(2)
C15 C16 C17 C13 4.4(3)
C21 C16 C17 C13 177.4(2)
Ir1 C16 C17 C13 -60.53(17)
C15 C16 C17 C22 -171.7(2)
C21 C16 C17 C22 1.4(4)
Ir1 C16 C17 C22 123.4(3)
C15 C16 C17 Ir1 64.94(16)
C21 C16 C17 Ir1 -122.1(3)
C14 C13 C17 C16 -4.9(3)
C18 C13 C17 C16 -172.7(2)
Ir1 C13 C17 C16 60.85(17)
C14 C13 C17 C22 171.2(2)
C18 C13 C17 C22 3.5(4)
Ir1 C13 C17 C22 -123.0(2)
C14 C13 C17 Ir1 -65.80(17)
C18 C13 C17 Ir1 126.5(3)
C2 C1 N1 N2 0.7(3)
Ir1 C1 N1 N2 174.75(18)
C2 C1 N1 C4 -180.0(3)
Ir1 C1 N1 C4 -5.9(4)
C5 C4 N1 N2 -52.6(4)
C5 C4 N1 C1 128.1(3)
C1 N1 N2 N3 -1.0(3)
C4 N1 N2 N3 179.6(2)
N1 N2 N3 C2 1.0(3)
N1 N2 N3 C3 -177.1(2)
C1 C2 N3 N2 -0.6(3)
C6 C2 N3 N2 178.5(2)
C1 C2 N3 C3 177.2(3)
C6 C2 N3 C3 -3.7(4)
C10 C9 N4 N5 -0.3(3)
C10 C9 N4 C11 178.8(3)
C12 C11 N4 N5 78.7(4)
C12 C11 N4 C9 -100.3(4)
C9 N4 N5 N6 0.1(3)
C11 N4 N5 N6 -179.1(2)
N4 N5 N6 C10 0.1(3)
N4 N5 N6 C8 176.9(2)
C9 C10 N6 N5 -0.3(3)
C7 C10 N6 N5 -179.8(2)
C9 C10 N6 C8 -176.7(2)
C7 C10 N6 C8 3.8(4)
F3 C23 S1 O3 60.4(2)
F2 C23 S1 O3 -59.8(3)
F1 C23 S1 O3 -179.9(2)
F3 C23 S1 O2 -178.6(2)
F2 C23 S1 O2 61.2(3)
F1 C23 S1 O2 -58.9(3)
F3 C23 S1 O1 -58.5(3)
F2 C23 S1 O1 -178.7(2)
F1 C23 S1 O1 61.2(3)
